data_7158407
loop_
_publ_author_name
'Kuan, Tzu-Hsuan'
'Kotipalli, Trimurtulu'
'Chen, Cheng-Chun'
'Hou, Duen-Ren'

_publ_section_title
;
 Addition of benzyl ethers to alkynes: a metal-free synthesis of
 1<i>H</i>-isochromenes.
;
_journal_issue 47
_journal_name_full 'Organic &amp; biomolecular chemistry'
_journal_page_first 10390
_journal_page_last 10402
_journal_paper_doi 10.1039/d1ob01941d
_journal_volume 19
_journal_year 2021
_chemical_formula_sum 'C26 H21 Br2 Cl O'
_chemical_formula_weight 544.70
_chemical_name_systematic 19AU04
_space_group_crystal_system monoclinic
_space_group_IT_number 14
_space_group_name_Hall '-P 2ybc'
_space_group_name_H-M_alt 'P 1 21/c 1'
_atom_sites_solution_hydrogens geom
_audit_creation_method SHELXL-2017/1
_audit_update_record
;
2021-03-05 deposited with the CCDC.	2021-11-19 downloaded from the CCDC.
;
_cell_angle_alpha 90
_cell_angle_beta 97.6430(10)
_cell_angle_gamma 90
_cell_formula_units_Z 8
_cell_length_a 18.6040(8)
_cell_length_b 12.3733(4)
_cell_length_c 20.0612(8)
_cell_measurement_reflns_used 265
_cell_measurement_temperature 296(2)
_cell_measurement_theta_max 18.7150
_cell_measurement_theta_min 1.9460
_cell_volume 4576.9(3)
_computing_structure_refinement 'SHELXL-2017/1 (Sheldrick, 2017)'
_computing_structure_solution 'SHELXT 2014/5 (Sheldrick, 2014)'
_diffrn_ambient_temperature 296(2)
_diffrn_measured_fraction_theta_full 0.999
_diffrn_measured_fraction_theta_max 0.998
_diffrn_measurement_device_type 'Bruker D8 QUEST CMOS PHOTON II four-circle KAPPA diffractometer'
_diffrn_measurement_method '\w and \f scans'
_diffrn_radiation_type MoK\a
_diffrn_radiation_wavelength 0.71073
_diffrn_reflns_av_R_equivalents 0.1153
_diffrn_reflns_av_unetI/netI 0.0457
_diffrn_reflns_Laue_measured_fraction_full 0.999
_diffrn_reflns_Laue_measured_fraction_max 0.998
_diffrn_reflns_limit_h_max 24
_diffrn_reflns_limit_h_min -24
_diffrn_reflns_limit_k_max 16
_diffrn_reflns_limit_k_min -16
_diffrn_reflns_limit_l_max 26
_diffrn_reflns_limit_l_min -26
_diffrn_reflns_number 202295
_diffrn_reflns_point_group_measured_fraction_full 0.999
_diffrn_reflns_point_group_measured_fraction_max 0.998
_diffrn_reflns_theta_full 25.242
_diffrn_reflns_theta_max 28.309
_diffrn_reflns_theta_min 2.194
_exptl_absorpt_coefficient_mu 3.675
_exptl_absorpt_correction_T_max 0.7457
_exptl_absorpt_correction_T_min 0.6638
_exptl_absorpt_correction_type 'Numerical Mu Calculated'
_exptl_crystal_colour colorless
_exptl_crystal_density_diffrn 1.581
_exptl_crystal_description collumn
_exptl_crystal_F_000 2176
_exptl_crystal_size_max 0.443
_exptl_crystal_size_mid 0.050
_exptl_crystal_size_min 0.025
_refine_diff_density_max 2.722
_refine_diff_density_min -1.165
_refine_diff_density_rms 0.124
_refine_ls_extinction_method none
_refine_ls_goodness_of_fit_ref 1.021
_refine_ls_hydrogen_treatment constr
_refine_ls_matrix_type full
_refine_ls_number_parameters 541
_refine_ls_number_reflns 11380
_refine_ls_number_restraints 0
_refine_ls_restrained_S_all 1.021
_refine_ls_R_factor_all 0.1548
_refine_ls_R_factor_gt 0.0827
_refine_ls_shift/su_max 0.000
_refine_ls_shift/su_mean 0.000
_refine_ls_structure_factor_coef Fsqd
_refine_ls_weighting_details 'w=1/[\s^2^(Fo^2^)+(0.1172P)^2^+10.2263P] where P=(Fo^2^+2Fc^2^)/3'
_refine_ls_weighting_scheme calc
_refine_ls_wR_factor_gt 0.2047
_refine_ls_wR_factor_ref 0.2544
_reflns_Friedel_coverage 0.000
_reflns_number_gt 5770
_reflns_number_total 11380
_reflns_threshold_expression 'I > 2\s(I)'
_cod_data_source_file d1ob01941d2.cif
_cod_data_source_block 1_a
_cod_depositor_comments 'Adding full bibliography for 7158407.cif.'
_cod_original_sg_symbol_H-M 'P 21/c'
_cod_database_code 7158407
_shelx_shelxl_version_number 2017/1
_shelx_space_group_comment
;
The symmetry employed for this shelxl refinement is uniquely defined
by the following loop, which should always be used as a source of
symmetry information in preference to the above space-group names.
They are only intended as comments.
;

loop_
_space_group_symop_operation_xyz
'x, y, z'
'-x, y+1/2, -z+1/2'
'-x, -y, -z'
'x, -y-1/2, z-1/2'

loop_
_atom_site_label
_atom_site_type_symbol
_atom_site_fract_x
_atom_site_fract_y
_atom_site_fract_z
_atom_site_U_iso_or_equiv
_atom_site_adp_type
_atom_site_occupancy
_atom_site_site_symmetry_order
_atom_site_calc_flag
_atom_site_refinement_flags_posn
_atom_site_refinement_flags_adp
_atom_site_refinement_flags_occupancy
_atom_site_disorder_assembly
_atom_site_disorder_group
Br1 Br 0.29935(5) 0.53884(9) 0.34841(5) 0.0989(4) Uani 1 1 d . . . . .
Br2 Br 0.43857(4) 0.31524(7) 0.43148(3) 0.0695(3) Uani 1 1 d . . . . .
Br3 Br 0.20213(5) -0.28355(8) 0.16190(6) 0.0961(3) Uani 1 1 d . . . . .
Br4 Br 0.06518(4) -0.06226(6) 0.07309(3) 0.0633(2) Uani 1 1 d . . . . .
Cl1 Cl 0.67779(14) -0.1117(2) 0.46279(13) 0.0986(8) Uani 1 1 d . . . . .
Cl2 Cl -0.17162(13) 0.37272(18) 0.03885(11) 0.0886(7) Uani 1 1 d . . . . .
O1 O 0.4473(2) 0.2252(4) 0.1978(2) 0.0534(11) Uani 1 1 d . . . . .
O2 O 0.0500(2) 0.0343(4) 0.3063(2) 0.0526(10) Uani 1 1 d . . . . .
C1 C 0.3124(5) 0.4923(7) 0.2586(4) 0.082(2) Uani 1 1 d . . . . .
H1A H 0.265451 0.479304 0.232569 0.098 Uiso 1 1 calc R U . . .
H1AB H 0.336384 0.549043 0.236408 0.098 Uiso 1 1 calc R U . . .
C2 C 0.3575(4) 0.3899(6) 0.2609(4) 0.0666(19) Uani 1 1 d . . . . .
H2A H 0.339063 0.338454 0.290960 0.080 Uiso 1 1 calc R U . . .
H2AB H 0.352587 0.357904 0.216405 0.080 Uiso 1 1 calc R U . . .
C3 C 0.4365(3) 0.4103(5) 0.2845(3) 0.0536(15) Uani 1 1 d . . . . .
H3A H 0.440515 0.455817 0.324165 0.064 Uiso 1 1 calc R U . . .
H3AB H 0.457061 0.449715 0.249748 0.064 Uiso 1 1 calc R U . . .
C4 C 0.4809(3) 0.3084(5) 0.3012(3) 0.0446(13) Uani 1 1 d . . . . .
C5 C 0.4892(3) 0.2599(5) 0.3612(3) 0.0469(14) Uani 1 1 d . . . . .
C6 C 0.5352(3) 0.1664(5) 0.3840(3) 0.0449(13) Uani 1 1 d . . . . .
C7 C 0.6098(3) 0.1719(6) 0.3872(3) 0.0580(17) Uani 1 1 d . . . . .
H7 H 0.630819 0.234383 0.372673 0.070 Uiso 1 1 calc R U . . .
C8 C 0.6536(4) 0.0876(6) 0.4112(4) 0.0673(19) Uani 1 1 d . . . . .
H8 H 0.703746 0.093242 0.413786 0.081 Uiso 1 1 calc R U . . .
C9 C 0.6224(4) -0.0049(6) 0.4313(3) 0.0564(16) Uani 1 1 d . . . . .
C10 C 0.5491(4) -0.0147(6) 0.4286(4) 0.0668(19) Uani 1 1 d . . . . .
H10 H 0.528662 -0.078539 0.441701 0.080 Uiso 1 1 calc R U . . .
C11 C 0.5060(4) 0.0715(6) 0.4063(4) 0.0664(19) Uani 1 1 d . . . . .
H11 H 0.456096 0.066323 0.406036 0.080 Uiso 1 1 calc R U . . .
C12 C 0.5107(3) 0.2537(5) 0.2438(3) 0.0473(14) Uani 1 1 d . . . . .
H12 H 0.534682 0.186831 0.260803 0.057 Uiso 1 1 calc R U . . .
C13 C 0.5636(3) 0.3180(5) 0.2081(3) 0.0482(14) Uani 1 1 d . . . . .
C14 C 0.6055(4) 0.4020(6) 0.2366(4) 0.0620(17) Uani 1 1 d . . . . .
H14 H 0.600584 0.424584 0.279985 0.074 Uiso 1 1 calc R U . . .
C15 C 0.6552(4) 0.4535(7) 0.2013(4) 0.071(2) Uani 1 1 d . . . . .
H15 H 0.682475 0.511525 0.220210 0.086 Uiso 1 1 calc R U . . .
C16 C 0.6633(4) 0.4173(7) 0.1378(4) 0.076(2) Uani 1 1 d . . . . .
H16 H 0.697216 0.450102 0.114266 0.091 Uiso 1 1 calc R U . . .
C17 C 0.6219(4) 0.3328(7) 0.1085(4) 0.067(2) Uani 1 1 d . . . . .
H17 H 0.627886 0.309587 0.065506 0.080 Uiso 1 1 calc R U . . .
C18 C 0.5709(3) 0.2820(5) 0.1435(3) 0.0494(14) Uani 1 1 d . . . . .
C19 C 0.5227(4) 0.1977(6) 0.1144(3) 0.0554(16) Uani 1 1 d . . . . .
H19 H 0.534005 0.160206 0.076952 0.066 Uiso 1 1 calc R U . . .
C20 C 0.4619(3) 0.1726(5) 0.1404(3) 0.0486(14) Uani 1 1 d . . . . .
C21 C 0.4021(4) 0.1035(5) 0.1128(3) 0.0528(15) Uani 1 1 d . . . . .
C22 C 0.3348(4) 0.1126(6) 0.1342(4) 0.0634(18) Uani 1 1 d . . . . .
H22 H 0.327335 0.165415 0.165557 0.076 Uiso 1 1 calc R U . . .
C23 C 0.2781(5) 0.0447(7) 0.1098(4) 0.085(2) Uani 1 1 d . . . . .
H23 H 0.233113 0.052754 0.124547 0.103 Uiso 1 1 calc R U . . .
C24 C 0.2879(6) -0.0342(7) 0.0641(4) 0.088(3) Uani 1 1 d . . . . .
H24 H 0.250119 -0.080126 0.047655 0.106 Uiso 1 1 calc R U . . .
C25 C 0.3563(6) -0.0443(7) 0.0424(4) 0.092(3) Uani 1 1 d . . . . .
H25 H 0.363881 -0.097630 0.011445 0.111 Uiso 1 1 calc R U . . .
C26 C 0.4114(5) 0.0225(6) 0.0661(3) 0.068(2) Uani 1 1 d . . . . .
H26 H 0.456285 0.014502 0.051082 0.081 Uiso 1 1 calc R U . . .
C27 C 0.1896(4) -0.2308(6) 0.2509(4) 0.073(2) Uani 1 1 d . . . . .
H27A H 0.166000 -0.285741 0.274763 0.088 Uiso 1 1 calc R U . . .
H27B H 0.236728 -0.215969 0.276258 0.088 Uiso 1 1 calc R U . . .
C28 C 0.1442(4) -0.1283(6) 0.2455(4) 0.0656(19) Uani 1 1 d . . . . .
H28A H 0.148168 -0.093839 0.289227 0.079 Uiso 1 1 calc R U . . .
H28B H 0.163168 -0.078708 0.214716 0.079 Uiso 1 1 calc R U . . .
C29 C 0.0658(3) -0.1499(5) 0.2212(3) 0.0504(15) Uani 1 1 d . . . . .
H29A H 0.044771 -0.187882 0.256197 0.060 Uiso 1 1 calc R U . . .
H29B H 0.062731 -0.197209 0.182361 0.060 Uiso 1 1 calc R U . . .
C30 C 0.0209(3) -0.0489(5) 0.2020(3) 0.0430(13) Uani 1 1 d . . . . .
C31 C 0.0139(3) -0.0040(5) 0.1415(3) 0.0430(13) Uani 1 1 d . . . . .
C32 C -0.0321(3) 0.0901(5) 0.1173(3) 0.0423(13) Uani 1 1 d . . . . .
C33 C -0.1069(3) 0.0807(6) 0.1064(3) 0.0554(16) Uani 1 1 d . . . . .
H33 H -0.128570 0.015662 0.115674 0.066 Uiso 1 1 calc R U . . .
C34 C -0.1497(4) 0.1672(6) 0.0818(4) 0.0643(19) Uani 1 1 d . . . . .
H34 H -0.199935 0.160176 0.074243 0.077 Uiso 1 1 calc R U . . .
C35 C -0.1178(4) 0.2626(6) 0.0689(3) 0.0541(16) Uani 1 1 d . . . . .
C36 C -0.0446(4) 0.2743(6) 0.0788(3) 0.0583(17) Uani 1 1 d . . . . .
H36 H -0.023615 0.339885 0.069579 0.070 Uiso 1 1 calc R U . . .
C37 C -0.0019(3) 0.1884(5) 0.1025(3) 0.0577(16) Uani 1 1 d . . . . .
H37 H 0.048241 0.196292 0.108741 0.069 Uiso 1 1 calc R U . . .
C38 C -0.0121(3) 0.0069(5) 0.2576(3) 0.0449(13) Uani 1 1 d . . . . .
H38 H -0.035248 0.073941 0.239847 0.054 Uiso 1 1 calc R U . . .
C39 C -0.0664(3) -0.0573(5) 0.2908(3) 0.0475(14) Uani 1 1 d . . . . .
C40 C -0.0764(3) -0.0237(5) 0.3558(3) 0.0513(15) Uani 1 1 d . . . . .
C41 C -0.1299(4) -0.0740(6) 0.3876(3) 0.0642(19) Uani 1 1 d . . . . .
H41 H -0.137905 -0.051635 0.430261 0.077 Uiso 1 1 calc R U . . .
C42 C -0.1709(4) -0.1566(7) 0.3559(4) 0.070(2) Uani 1 1 d . . . . .
H42 H -0.206262 -0.190035 0.377411 0.084 Uiso 1 1 calc R U . . .
C43 C -0.1596(4) -0.1899(6) 0.2925(4) 0.0676(19) Uani 1 1 d . . . . .
H43 H -0.186972 -0.246572 0.271959 0.081 Uiso 1 1 calc R U . . .
C44 C -0.1083(4) -0.1405(6) 0.2592(4) 0.0616(17) Uani 1 1 d . . . . .
H44 H -0.101781 -0.162423 0.216060 0.074 Uiso 1 1 calc R U . . .
C45 C -0.0289(4) 0.0605(5) 0.3874(3) 0.0556(16) Uani 1 1 d . . . . .
H45 H -0.041845 0.098396 0.424068 0.067 Uiso 1 1 calc R U . . .
C46 C 0.0338(3) 0.0838(5) 0.3637(3) 0.0464(14) Uani 1 1 d . . . . .
C47 C 0.0921(4) 0.1551(5) 0.3934(3) 0.0523(15) Uani 1 1 d . . . . .
C48 C 0.1592(4) 0.1518(6) 0.3709(4) 0.0658(18) Uani 1 1 d . . . . .
H48 H 0.167039 0.103225 0.337239 0.079 Uiso 1 1 calc R U . . .
C49 C 0.2153(5) 0.2200(7) 0.3977(4) 0.076(2) Uani 1 1 d . . . . .
H49 H 0.260317 0.215125 0.382511 0.091 Uiso 1 1 calc R U . . .
C50 C 0.2048(5) 0.2951(7) 0.4469(4) 0.081(2) Uani 1 1 d . . . . .
H50 H 0.241532 0.342508 0.463822 0.097 Uiso 1 1 calc R U . . .
C51 C 0.1374(6) 0.2972(7) 0.4701(4) 0.093(3) Uani 1 1 d . . . . .
H51 H 0.129561 0.344874 0.504232 0.111 Uiso 1 1 calc R U . . .
C52 C 0.0831(5) 0.2304(6) 0.4433(4) 0.075(2) Uani 1 1 d . . . . .
H52 H 0.038329 0.235105 0.458926 0.090 Uiso 1 1 calc R U . . .

loop_
_atom_site_aniso_label
_atom_site_aniso_U_11
_atom_site_aniso_U_22
_atom_site_aniso_U_33
_atom_site_aniso_U_23
_atom_site_aniso_U_13
_atom_site_aniso_U_12
Br1 0.0824(6) 0.1023(7) 0.1176(8) -0.0236(6) 0.0334(5) 0.0272(5)
Br2 0.0729(5) 0.0956(6) 0.0437(4) -0.0079(3) 0.0221(3) 0.0129(4)
Br3 0.0803(6) 0.0907(7) 0.1223(8) -0.0224(6) 0.0321(5) 0.0264(5)
Br4 0.0659(5) 0.0855(5) 0.0414(3) -0.0061(3) 0.0174(3) 0.0163(4)
Cl1 0.1047(18) 0.0919(16) 0.1055(17) 0.0422(13) 0.0369(14) 0.0418(13)
Cl2 0.0964(16) 0.0821(14) 0.0900(15) 0.0275(11) 0.0220(12) 0.0329(12)
O1 0.054(3) 0.065(3) 0.042(2) -0.0144(19) 0.0101(19) 0.003(2)
O2 0.055(3) 0.063(3) 0.042(2) -0.0125(19) 0.0150(19) 0.001(2)
C1 0.074(5) 0.077(6) 0.092(6) 0.004(4) 0.003(4) 0.020(4)
C2 0.064(4) 0.060(4) 0.072(5) -0.011(4) -0.005(4) 0.016(4)
C3 0.057(4) 0.053(4) 0.052(3) -0.002(3) 0.015(3) 0.007(3)
C4 0.049(3) 0.050(3) 0.036(3) -0.003(2) 0.009(2) 0.003(3)
C5 0.044(3) 0.060(4) 0.039(3) -0.010(3) 0.011(2) 0.000(3)
C6 0.049(3) 0.050(3) 0.036(3) 0.000(2) 0.006(2) -0.003(3)
C7 0.047(4) 0.062(4) 0.067(4) 0.020(3) 0.015(3) 0.000(3)
C8 0.044(4) 0.084(5) 0.075(5) 0.018(4) 0.013(3) 0.002(4)
C9 0.067(4) 0.060(4) 0.045(3) 0.011(3) 0.013(3) 0.013(3)
C10 0.075(5) 0.050(4) 0.077(5) 0.009(3) 0.016(4) -0.008(4)
C11 0.048(4) 0.067(5) 0.082(5) 0.009(4) 0.001(3) -0.010(3)
C12 0.051(3) 0.051(4) 0.039(3) -0.004(3) 0.004(3) 0.009(3)
C13 0.039(3) 0.059(4) 0.047(3) 0.003(3) 0.008(3) 0.011(3)
C14 0.062(4) 0.066(5) 0.060(4) -0.002(3) 0.014(3) -0.004(4)
C15 0.053(4) 0.071(5) 0.090(6) 0.007(4) 0.013(4) -0.003(4)
C16 0.061(5) 0.096(6) 0.076(5) 0.010(5) 0.024(4) -0.001(4)
C17 0.065(5) 0.086(5) 0.055(4) 0.009(4) 0.026(3) 0.016(4)
C18 0.047(3) 0.060(4) 0.042(3) 0.005(3) 0.012(3) 0.012(3)
C19 0.067(4) 0.064(4) 0.038(3) -0.001(3) 0.018(3) 0.016(3)
C20 0.054(4) 0.053(4) 0.038(3) 0.003(3) 0.007(3) 0.010(3)
C21 0.069(4) 0.048(4) 0.040(3) 0.008(3) 0.003(3) 0.005(3)
C22 0.065(5) 0.058(4) 0.065(4) -0.007(3) -0.002(4) -0.003(3)
C23 0.082(6) 0.090(6) 0.081(6) 0.006(5) -0.005(5) -0.007(5)
C24 0.108(7) 0.079(6) 0.071(5) -0.005(4) -0.015(5) -0.025(5)
C25 0.140(9) 0.066(6) 0.071(5) -0.012(4) 0.015(6) -0.014(6)
C26 0.099(6) 0.056(4) 0.050(4) -0.003(3) 0.016(4) -0.001(4)
C27 0.065(5) 0.070(5) 0.082(5) 0.006(4) 0.001(4) 0.021(4)
C28 0.066(4) 0.059(4) 0.069(4) -0.019(3) -0.005(4) 0.019(4)
C29 0.054(4) 0.054(4) 0.045(3) -0.001(3) 0.011(3) 0.007(3)
C30 0.050(3) 0.046(3) 0.035(3) -0.003(2) 0.011(2) 0.004(3)
C31 0.038(3) 0.052(4) 0.039(3) -0.007(2) 0.007(2) -0.001(3)
C32 0.043(3) 0.051(3) 0.033(3) -0.008(2) 0.006(2) -0.004(3)
C33 0.042(3) 0.060(4) 0.065(4) 0.010(3) 0.011(3) -0.009(3)
C34 0.041(4) 0.083(5) 0.068(4) 0.018(4) 0.005(3) 0.004(3)
C35 0.064(4) 0.061(4) 0.039(3) 0.008(3) 0.013(3) 0.008(3)
C36 0.063(4) 0.050(4) 0.062(4) 0.000(3) 0.012(3) -0.010(3)
C37 0.042(3) 0.059(4) 0.070(4) 0.000(3) 0.003(3) -0.012(3)
C38 0.051(3) 0.048(3) 0.036(3) 0.000(2) 0.008(2) 0.005(3)
C39 0.041(3) 0.056(4) 0.047(3) 0.002(3) 0.008(3) 0.011(3)
C40 0.047(3) 0.059(4) 0.051(3) 0.001(3) 0.017(3) 0.015(3)
C41 0.057(4) 0.088(5) 0.053(4) 0.000(4) 0.024(3) 0.014(4)
C42 0.053(4) 0.080(5) 0.083(5) 0.006(4) 0.028(4) 0.004(4)
C43 0.047(4) 0.070(5) 0.085(5) -0.006(4) 0.008(4) -0.009(3)
C44 0.055(4) 0.077(5) 0.053(4) -0.004(3) 0.012(3) -0.001(4)
C45 0.066(4) 0.060(4) 0.044(3) -0.005(3) 0.021(3) 0.021(3)
C46 0.055(4) 0.044(3) 0.040(3) -0.005(2) 0.005(3) 0.011(3)
C47 0.072(4) 0.039(3) 0.045(3) 0.003(3) 0.005(3) 0.007(3)
C48 0.072(5) 0.060(4) 0.065(4) -0.012(3) 0.007(4) 0.004(4)
C49 0.083(6) 0.071(5) 0.072(5) 0.000(4) 0.002(4) 0.000(4)
C50 0.094(6) 0.064(5) 0.078(5) 0.003(4) -0.015(5) -0.019(5)
C51 0.139(9) 0.067(6) 0.072(5) -0.022(4) 0.009(6) -0.007(6)
C52 0.099(6) 0.059(5) 0.068(5) -0.017(4) 0.014(4) 0.002(4)

loop_
_atom_type_symbol
_atom_type_description
_atom_type_scat_dispersion_real
_atom_type_scat_dispersion_imag
_atom_type_scat_source
C C 0.0033 0.0016 'International Tables Vol C Tables 4.2.6.8 and 6.1.1.4'
H H 0.0000 0.0000 'International Tables Vol C Tables 4.2.6.8 and 6.1.1.4'
Br Br -0.2901 2.4595 'International Tables Vol C Tables 4.2.6.8 and 6.1.1.4'
Cl Cl 0.1484 0.1585 'International Tables Vol C Tables 4.2.6.8 and 6.1.1.4'
O O 0.0106 0.0060 'International Tables Vol C Tables 4.2.6.8 and 6.1.1.4'

loop_
_geom_angle_atom_site_label_1
_geom_angle_atom_site_label_2
_geom_angle_atom_site_label_3
_geom_angle
_geom_angle_site_symmetry_1
_geom_angle_site_symmetry_3
_geom_angle_publ_flag
C20 O1 C12 114.6(4) . . ?
C46 O2 C38 115.2(4) . . ?
C2 C1 Br1 110.9(6) . . ?
C3 C2 C1 112.5(6) . . ?
C2 C3 C4 114.2(6) . . ?
C5 C4 C12 118.6(5) . . ?
C5 C4 C3 124.4(5) . . ?
C12 C4 C3 116.7(5) . . ?
C4 C5 C6 128.6(5) . . ?
C4 C5 Br2 119.5(5) . . ?
C6 C5 Br2 111.9(4) . . ?
C7 C6 C11 117.3(6) . . ?
C7 C6 C5 120.9(5) . . ?
C11 C6 C5 121.8(6) . . ?
C8 C7 C6 121.7(6) . . ?
C9 C8 C7 119.0(6) . . ?
C10 C9 C8 121.6(6) . . ?
C10 C9 Cl1 119.2(5) . . ?
C8 C9 Cl1 119.2(6) . . ?
C9 C10 C11 118.8(7) . . ?
C10 C11 C6 121.6(6) . . ?
O1 C12 C4 104.4(5) . . ?
O1 C12 C13 110.6(5) . . ?
C4 C12 C13 117.0(5) . . ?
C14 C13 C18 120.4(6) . . ?
C14 C13 C12 124.5(6) . . ?
C18 C13 C12 115.0(6) . . ?
C13 C14 C15 120.8(7) . . ?
C16 C15 C14 118.9(8) . . ?
C15 C16 C17 121.1(7) . . ?
C16 C17 C18 120.1(7) . . ?
C13 C18 C17 118.6(6) . . ?
C13 C18 C19 118.2(6) . . ?
C17 C18 C19 123.0(6) . . ?
C20 C19 C18 121.2(5) . . ?
C19 C20 O1 118.9(6) . . ?
C19 C20 C21 129.0(6) . . ?
O1 C20 C21 111.7(5) . . ?
C22 C21 C26 117.7(7) . . ?
C22 C21 C20 120.9(6) . . ?
C26 C21 C20 121.3(7) . . ?
C21 C22 C23 121.3(7) . . ?
C24 C23 C22 120.4(9) . . ?
C23 C24 C25 118.6(8) . . ?
C26 C25 C24 120.8(8) . . ?
C25 C26 C21 121.2(8) . . ?
C28 C27 Br3 110.3(5) . . ?
C29 C28 C27 112.5(6) . . ?
C28 C29 C30 114.4(5) . . ?
C31 C30 C38 119.0(5) . . ?
C31 C30 C29 124.0(5) . . ?
C38 C30 C29 116.8(5) . . ?
C30 C31 C32 127.6(5) . . ?
C30 C31 Br4 120.1(4) . . ?
C32 C31 Br4 112.3(4) . . ?
C33 C32 C37 117.8(6) . . ?
C33 C32 C31 120.5(5) . . ?
C37 C32 C31 121.6(5) . . ?
C32 C33 C34 120.7(6) . . ?
C35 C34 C33 119.5(6) . . ?
C36 C35 C34 121.3(6) . . ?
C36 C35 Cl2 119.0(5) . . ?
C34 C35 Cl2 119.7(5) . . ?
C35 C36 C37 119.4(6) . . ?
C36 C37 C32 121.3(6) . . ?
O2 C38 C39 110.3(5) . . ?
O2 C38 C30 103.8(4) . . ?
C39 C38 C30 116.6(5) . . ?
C44 C39 C40 120.5(6) . . ?
C44 C39 C38 123.8(5) . . ?
C40 C39 C38 115.6(6) . . ?
C41 C40 C39 118.8(6) . . ?
C41 C40 C45 123.2(6) . . ?
C39 C40 C45 117.9(6) . . ?
C42 C41 C40 120.3(6) . . ?
C41 C42 C43 120.2(7) . . ?
C44 C43 C42 121.0(7) . . ?
C43 C44 C39 119.2(6) . . ?
C46 C45 C40 120.2(5) . . ?
C45 C46 O2 119.8(6) . . ?
C45 C46 C47 128.0(6) . . ?
O2 C46 C47 112.1(5) . . ?
C48 C47 C52 116.9(7) . . ?
C48 C47 C46 120.2(6) . . ?
C52 C47 C46 122.8(7) . . ?
C47 C48 C49 121.3(7) . . ?
C50 C49 C48 120.7(8) . . ?
C49 C50 C51 117.9(8) . . ?
C52 C51 C50 120.7(8) . . ?
C51 C52 C47 122.4(8) . . ?

loop_
_geom_bond_atom_site_label_1
_geom_bond_atom_site_label_2
_geom_bond_distance
_geom_bond_site_symmetry_2
_geom_bond_publ_flag
Br1 C1 1.938(9) . ?
Br2 C5 1.922(5) . ?
Br3 C27 1.944(8) . ?
Br4 C31 1.914(5) . ?
Cl1 C9 1.742(7) . ?
Cl2 C35 1.750(7) . ?
O1 C20 1.380(7) . ?
O1 C12 1.441(7) . ?
O2 C46 1.373(7) . ?
O2 C38 1.450(7) . ?
C1 C2 1.517(10) . ?
C2 C3 1.504(9) . ?
C3 C4 1.520(8) . ?
C4 C5 1.336(8) . ?
C4 C12 1.502(8) . ?
C5 C6 1.474(9) . ?
C6 C7 1.383(8) . ?
C6 C11 1.393(9) . ?
C7 C8 1.371(9) . ?
C8 C9 1.368(10) . ?
C9 C10 1.363(10) . ?
C10 C11 1.373(10) . ?
C12 C13 1.517(9) . ?
C13 C14 1.377(9) . ?
C13 C18 1.395(8) . ?
C14 C15 1.392(10) . ?
C15 C16 1.377(11) . ?
C16 C17 1.382(11) . ?
C17 C18 1.401(9) . ?
C18 C19 1.448(10) . ?
C19 C20 1.345(9) . ?
C20 C21 1.453(9) . ?
C21 C22 1.380(10) . ?
C21 C26 1.398(9) . ?
C22 C23 1.386(11) . ?
C23 C24 1.368(12) . ?
C24 C25 1.403(14) . ?
C25 C26 1.353(12) . ?
C27 C28 1.520(9) . ?
C28 C29 1.498(9) . ?
C29 C30 1.524(8) . ?
C30 C31 1.324(8) . ?
C30 C38 1.511(7) . ?
C31 C32 1.487(8) . ?
C32 C33 1.384(8) . ?
C32 C37 1.389(9) . ?
C33 C34 1.386(9) . ?
C34 C35 1.362(10) . ?
C35 C36 1.356(9) . ?
C36 C37 1.374(9) . ?
C38 C39 1.508(8) . ?
C39 C44 1.392(9) . ?
C39 C40 1.405(8) . ?
C40 C41 1.398(9) . ?
C40 C45 1.456(10) . ?
C41 C42 1.379(10) . ?
C42 C43 1.380(11) . ?
C43 C44 1.379(10) . ?
C45 C46 1.348(9) . ?
C46 C47 1.462(9) . ?
C47 C48 1.383(10) . ?
C47 C52 1.395(9) . ?
C48 C49 1.393(11) . ?
C49 C50 1.388(12) . ?
C50 C51 1.394(13) . ?
C51 C52 1.359(12) . ?
